data_7059600
loop_
_publ_author_name
'Wang, Wen-Min'
'Gao, Yu'
'Yue, Rong-Xin'
'Qiao, Na'
'Wang, Dan-Tong'
'Shi, Ying'
'Zhang, Huan'
'Cui, Jian-Zhong'

_publ_section_title
;
 Construction of a family of Ln3 clusters using multidentate Schiff base
 and \b-diketonate ligands: fluorescence properties, magnetocaloric effect
 and slow magnetic relaxation
;
_journal_issue 22
_journal_name_full 'New Journal of Chemistry'
_journal_page_first 9230
_journal_page_last 9237
_journal_paper_doi 10.1039/D0NJ01172J
_journal_volume 44
_journal_year 2020
_chemical_formula_moiety 'C103 H77 N6 O16 Tb3, 3(C H4 O), 5[CH4O]'
_chemical_formula_sum 'C111 H109 N6 O24 Tb3'
_chemical_formula_weight 2387.89
_space_group_crystal_system monoclinic
_space_group_IT_number 14
_space_group_name_Hall '-P 2ybc'
_space_group_name_H-M_alt 'P 1 21/c 1'
_atom_sites_solution_hydrogens geom
_atom_sites_solution_primary direct
_audit_creation_date 2020-04-29
_audit_creation_method
;
Olex2 1.2
(compiled 2018.05.29 svn.r3508 for OlexSys, GUI svn.r5506)
;
_audit_update_record
;
2020-05-06 deposited with the CCDC.	2020-05-11 downloaded from the CCDC.
;
_cell_angle_alpha 90
_cell_angle_beta 101.714(2)
_cell_angle_gamma 90
_cell_formula_units_Z 4
_cell_length_a 25.1172(19)
_cell_length_b 17.8025(12)
_cell_length_c 23.5489(14)
_cell_measurement_reflns_used 9028
_cell_measurement_temperature 150(2)
_cell_measurement_theta_max 26.37
_cell_measurement_theta_min 2.33
_cell_volume 10310.6(12)
_computing_cell_refinement 'SAINT v8.37A (Bruker, 2015)'
_computing_data_reduction 'SAINT v8.37A (Bruker, 2015)'
_computing_molecular_graphics 'Olex2 (Dolomanov et al., 2009)'
_computing_publication_material 'Olex2 (Dolomanov et al., 2009)'
_computing_structure_refinement 'XL (Sheldrick, 2008)'
_computing_structure_solution 'SIR2004 (Burla et al.,  2007)'
_diffrn_ambient_temperature 150.01
_diffrn_measured_fraction_theta_full 0.997
_diffrn_measured_fraction_theta_max 0.997
_diffrn_measurement_device_type 'Bruker APEX-II CCD'
_diffrn_measurement_method '\f and \w scans'
_diffrn_radiation_type MoK\a
_diffrn_radiation_wavelength 0.71073
_diffrn_reflns_av_R_equivalents 0.0993
_diffrn_reflns_av_unetI/netI 0.0490
_diffrn_reflns_Laue_measured_fraction_full 0.997
_diffrn_reflns_Laue_measured_fraction_max 0.997
_diffrn_reflns_limit_h_max 31
_diffrn_reflns_limit_h_min -31
_diffrn_reflns_limit_k_max 21
_diffrn_reflns_limit_k_min -21
_diffrn_reflns_limit_l_max 28
_diffrn_reflns_limit_l_min -29
_diffrn_reflns_number 168853
_diffrn_reflns_point_group_measured_fraction_full 0.997
_diffrn_reflns_point_group_measured_fraction_max 0.997
_diffrn_reflns_theta_full 25.242
_diffrn_reflns_theta_max 26.022
_diffrn_reflns_theta_min 2.098
_diffrn_standards_number 0
_exptl_absorpt_coefficient_mu 2.103
_exptl_absorpt_correction_T_max 0.847
_exptl_absorpt_correction_T_min 0.641
_exptl_absorpt_correction_type multi-scan
_exptl_crystal_colour yellow
_exptl_crystal_density_diffrn 1.538
_exptl_crystal_description block
_exptl_crystal_F_000 4456
_exptl_crystal_size_max 0.28
_exptl_crystal_size_mid 0.21
_exptl_crystal_size_min 0.13
_refine_diff_density_max 3.724
_refine_diff_density_min -1.648
_refine_diff_density_rms 0.175
_refine_ls_extinction_method none
_refine_ls_goodness_of_fit_ref 1.043
_refine_ls_hydrogen_treatment constr
_refine_ls_matrix_type full
_refine_ls_number_parameters 1213
_refine_ls_number_reflns 20227
_refine_ls_number_restraints 9
_refine_ls_restrained_S_all 1.043
_refine_ls_R_factor_all 0.0951
_refine_ls_R_factor_gt 0.0559
_refine_ls_shift/su_max 0.001
_refine_ls_shift/su_mean 0.000
_refine_ls_structure_factor_coef Fsqd
_refine_ls_weighting_details 'w=1/[\s^2^(Fo^2^)+(0.0950P)^2^+51.1760P] where P=(Fo^2^+2Fc^2^)/3'
_refine_ls_weighting_scheme calc
_refine_ls_wR_factor_gt 0.1381
_refine_ls_wR_factor_ref 0.1725
_reflns_Friedel_coverage 0.000
_reflns_number_gt 14133
_reflns_number_total 20227
_reflns_threshold_expression 'I > 2\s(I)'
_cod_data_source_file d0nj01172j2.cif
_cod_data_source_block 4
_cod_depositor_comments
;Adding full bibliography for 7059596--7059602.cif.

 Adding full bibliography for 7059596--7059602.cif.
;
_cod_database_code 7059600
_shelx_shelxl_version_number 2018/3
_shelx_space_group_comment
;
The symmetry employed for this shelxl refinement is uniquely defined
by the following loop, which should always be used as a source of
symmetry information in preference to the above space-group names.
They are only intended as comments.
;
_shelx_estimated_absorpt_t_max 0.772
_shelx_estimated_absorpt_t_min 0.590
_platon_squeeze_special_details
;
A solvent mask was calculated and 356 electrons were
found in a volume of 1464\%A^3 in 2 voids per unit cell.
This is consistent with the presence of 5[CH4O] per Formula Unit
which account for 360 electrons per unit cell.
;
_olex2_refinement_description
;
1. Fixed Uiso
 At 1.2 times of:
  All C(H) groups, All C(H,H) groups, All N(H) groups
 At 1.5 times of:
  All C(H,H,H) groups, All O(H) groups
2. Restrained distances
 H5-H19A
 2.2 with sigma of 0.02
 H19A-H18A
 2.2 with sigma of 0.02
 O1-H17A
 2 with sigma of 0.02
3. Uiso/Uaniso restraints and constraints
Uanis(C58) \\sim Ueq: with sigma of 0.01 and sigma for terminal atoms of 0.02
4.a Secondary CH2 refined with riding coordinates:
 C15(H15A,H15B), C1(H1A,H1B)
4.b Aromatic/amide H refined with riding coordinates:
 N2(H2), C91(H91), N5(H5), C29(H29), C19(H19), C44(H44), C24(H24), C63(H63),
 C66(H66), C58(H58), C84(H84), C103(H103), C39(H39), C46(H46), C69(H69),
 C40(H40), C11(H11), C85(H85), C96(H96), C48(H48), C59(H59), C27(H27), C92(H92),
  C93(H93), C5(H5A), C51(H51), C74(H74), C78(H78), C60(H60), C36(H36), C56(H56),
  C81(H81), C8(H8), C26(H26), C3(H3), C10(H10), C87(H87), C90(H90), C33(H33),
 C25(H25), C47(H47), C45(H45), C102(H102), C89(H89), C17(H17), C75(H75),
 C30(H30), C62(H62), C73(H73), C70(H70), C4(H4), C101(H101), C12(H12), C43(H43),
  C99(H99), C32(H32), C71(H71), C86(H86), C88(H88), C100(H100), C22(H22),
 C76(H76), C41(H41), C13(H13), C61(H61), C72(H72), C77(H77), C31(H31), C55(H55),
  C42(H42), C18(H18), C57(H57), C54(H54)
4.c Idealised Me refined as rotating group:
 C105(H10A,H10B,H10C), C106(H10D,H10E,H10F), C104(H10G,H10H,H10I)
4.d Idealised tetrahedral OH refined as rotating group:
 O18(H18A), O19(H19A), O17(H17A)
;
_olex2_submission_special_instructions 'No special instructions were received'

loop_
_space_group_symop_operation_xyz
'x, y, z'
'-x, y+1/2, -z+1/2'
'-x, -y, -z'
'x, -y-1/2, z-1/2'

loop_
_atom_site_label
_atom_site_type_symbol
_atom_site_fract_x
_atom_site_fract_y
_atom_site_fract_z
_atom_site_U_iso_or_equiv
_atom_site_adp_type
_atom_site_occupancy
_atom_site_site_symmetry_order
_atom_site_calc_flag
_atom_site_refinement_flags_posn
_atom_site_refinement_flags_adp
_atom_site_refinement_flags_occupancy
_atom_site_disorder_assembly
_atom_site_disorder_group
Tb2 Tb 0.23180(2) 0.52493(2) 0.73058(2) 0.02342(10) Uani 1 1 d . . . . .
Tb3 Tb 0.15980(2) 0.56153(2) 0.85948(2) 0.02667(10) Uani 1 1 d . . . . .
Tb1 Tb 0.33669(2) 0.63596(2) 0.66172(2) 0.02808(10) Uani 1 1 d . . . . .
O11 O 0.2609(2) 0.6448(3) 0.5856(2) 0.0353(13) Uani 1 1 d . . . . .
O16 O 0.0719(2) 0.6068(3) 0.8230(2) 0.0347(12) Uani 1 1 d . . . . .
O10 O 0.2412(2) 0.3984(3) 0.7365(2) 0.0314(12) Uani 1 1 d . . . . .
O9 O 0.1813(2) 0.4786(3) 0.6443(2) 0.0297(12) Uani 1 1 d . . . . .
O3 O 0.1536(2) 0.4994(3) 0.77077(19) 0.0263(10) Uani 1 1 d . . . . .
O12 O 0.3597(2) 0.5922(3) 0.5778(2) 0.0382(13) Uani 1 1 d . . . . .
O13 O 0.3755(2) 0.6813(3) 0.7549(2) 0.0341(12) Uani 1 1 d . . . . .
O2 O 0.2588(2) 0.6436(3) 0.7050(2) 0.0278(11) Uani 1 1 d . . . . .
O4 O 0.1398(3) 0.6122(4) 0.9491(2) 0.0501(16) Uani 1 1 d . . . . .
O6 O 0.3044(2) 0.5153(3) 0.6792(2) 0.0269(11) Uani 1 1 d . . . . .
O15 O 0.1660(2) 0.6866(3) 0.8329(2) 0.0341(12) Uani 1 1 d . . . . .
O8 O 0.2151(2) 0.4599(3) 0.9026(2) 0.0333(12) Uani 1 1 d . . . . .
O5 O 0.24249(19) 0.5698(3) 0.82557(19) 0.0243(10) Uani 1 1 d . . . . .
N4 N 0.2373(3) 0.6190(3) 0.9297(2) 0.0309(14) Uani 1 1 d . . . . .
O7 O 0.1031(2) 0.4699(3) 0.8837(2) 0.0354(12) Uani 1 1 d . . . . .
O14 O 0.4218(2) 0.5831(3) 0.6897(2) 0.0367(13) Uani 1 1 d . . . . .
O1 O 0.3885(2) 0.7407(3) 0.6308(2) 0.0413(14) Uani 1 1 d D . . . .
O18 O 0.4867(3) 0.3986(3) 0.8909(3) 0.0480(15) Uani 1 1 d . . . . .
H18A H 0.497902 0.409128 0.926100 0.072 Uiso 1 1 calc DGR . . . .
N3 N 0.1576(3) 0.6237(3) 0.7025(2) 0.0272(13) Uani 1 1 d . . . . .
N6 N 0.3257(3) 0.5130(3) 0.7979(2) 0.0307(15) Uani 1 1 d . . . . .
N2 N 0.1726(3) 0.6963(3) 0.6891(2) 0.0288(14) Uani 1 1 d . . . . .
H2 H 0.150032 0.734259 0.680148 0.035 Uiso 1 1 calc R . . . .
N1 N 0.2988(3) 0.7665(3) 0.6682(2) 0.0323(15) Uani 1 1 d . . . . .
O19 O 0.4266(3) 0.4993(4) 0.9355(2) 0.0531(17) Uani 1 1 d . . . . .
H19A H 0.416679 0.456659 0.922022 0.080 Uiso 1 1 calc DGR . . . .
O17 O 0.4887(3) 0.7503(4) 0.6078(3) 0.0557(17) Uani 1 1 d . . . . .
H17A H 0.458886 0.727546 0.604056 0.083 Uiso 1 1 calc DGR . . . .
C91 C 0.2164(5) 0.9507(5) 0.8088(4) 0.056(3) Uani 1 1 d . . . . .
H91 H 0.234538 0.997726 0.810339 0.067 Uiso 1 1 calc R . . . .
N5 N 0.3338(3) 0.5461(4) 0.8533(2) 0.0311(14) Uani 1 1 d . . . . .
H5 H 0.364983 0.547137 0.878399 0.037 Uiso 1 1 calc DR . . . .
C29 C 0.0061(4) 0.3927(5) 0.8614(4) 0.041(2) Uani 1 1 d . . . . .
H29 H 0.008223 0.438202 0.840930 0.049 Uiso 1 1 calc R . . . .
C16 C 0.2307(4) 0.6589(4) 0.9759(3) 0.0373(19) Uani 1 1 d . . . . .
C19 C 0.3320(4) 0.6524(4) 0.9492(3) 0.040(2) Uani 1 1 d . . . . .
H19 H 0.366871 0.649121 0.939506 0.048 Uiso 1 1 calc R . . . .
C44 C 0.1058(4) 0.4460(5) 0.5371(4) 0.047(2) Uani 1 1 d . . . . .
H44 H 0.088055 0.467574 0.565156 0.056 Uiso 1 1 calc R . . . .
C24 C 0.3981(4) 0.3650(4) 0.7392(3) 0.0387(19) Uani 1 1 d . . . . .
H24 H 0.418132 0.348617 0.775701 0.046 Uiso 1 1 calc R . . . .
C82 C 0.4621(3) 0.5863(5) 0.7317(3) 0.0351(18) Uani 1 1 d . . . . .
C97 C 0.0508(3) 0.6645(4) 0.7952(3) 0.0288(16) Uani 1 1 d . . . . .
C63 C 0.1654(4) 0.6338(5) 0.4516(3) 0.041(2) Uani 1 1 d . . . . .
H63 H 0.189257 0.631729 0.424997 0.050 Uiso 1 1 calc R . . . .
C21 C 0.2885(3) 0.5751(4) 0.8622(3) 0.0305(17) Uani 1 1 d . . . . .
C50 C 0.1851(3) 0.4174(4) 0.6171(3) 0.0283(16) Uani 1 1 d . . . . .
C2 C 0.3244(4) 0.8294(4) 0.6554(3) 0.041(2) Uani 1 1 d . . . . .
C7 C 0.2243(3) 0.6995(4) 0.6918(3) 0.0276(16) Uani 1 1 d . . . . .
C66 C 0.2786(3) 0.5727(4) 0.5068(3) 0.0349(18) Uani 1 1 d . . . . .
H66 H 0.263138 0.550478 0.470538 0.042 Uiso 1 1 calc R . . . .
C58 C 0.2735(5) 0.2629(5) 0.7836(4) 0.060(3) Uani 1 1 d . U . . .
H58 H 0.275230 0.305479 0.808146 0.072 Uiso 1 1 calc R . . . .
C65 C 0.2456(3) 0.6137(4) 0.5359(3) 0.0318(17) Uani 1 1 d . . . . .
C6 C 0.2475(3) 0.7727(4) 0.6771(3) 0.0320(17) Uani 1 1 d . . . . .
C84 C 0.5625(3) 0.5529(5) 0.7560(4) 0.041(2) Uani 1 1 d . . . . .
H84 H 0.570159 0.596586 0.779429 0.049 Uiso 1 1 calc R . . . .
C14 C 0.1052(3) 0.4857(4) 0.7361(3) 0.0305(16) Uani 1 1 d . . . . .
C103 C -0.0406(4) 0.6131(5) 0.7990(4) 0.041(2) Uani 1 1 d . . . . .
H103 H -0.022792 0.579621 0.828222 0.050 Uiso 1 1 calc R . . . .
C39 C 0.2565(4) 0.2746(5) 0.9573(4) 0.054(3) Uani 1 1 d . . . . .
H39 H 0.223914 0.257564 0.967615 0.065 Uiso 1 1 calc R . . . .
C46 C 0.1062(5) 0.4146(5) 0.4376(4) 0.059(3) Uani 1 1 d . . . . .
H46 H 0.088610 0.413287 0.397886 0.071 Uiso 1 1 calc R . . . .
C64 C 0.1857(3) 0.6246(4) 0.5103(3) 0.0343(18) Uani 1 1 d . . . . .
C69 C 0.3554(4) 0.4918(5) 0.4421(3) 0.043(2) Uani 1 1 d . . . . .
H69 H 0.322075 0.507832 0.418551 0.052 Uiso 1 1 calc R . . . .
C94 C 0.1629(3) 0.8133(4) 0.8046(3) 0.0296(16) Uani 1 1 d . . . . .
C80 C 0.4192(3) 0.6738(4) 0.7914(3) 0.0364(19) Uani 1 1 d . . . . .
C40 C 0.3023(4) 0.2311(5) 0.9713(5) 0.060(3) Uani 1 1 d . . . . .
H40 H 0.301020 0.184094 0.990033 0.072 Uiso 1 1 calc R . . . .
C23 C 0.3654(3) 0.4289(4) 0.7372(3) 0.0325(17) Uani 1 1 d . . . . .
C52 C 0.2327(3) 0.3439(4) 0.7014(4) 0.0361(19) Uani 1 1 d . . . . .
C67 C 0.3348(3) 0.5630(4) 0.5298(3) 0.0340(17) Uani 1 1 d . . . . .
C11 C 0.0000(4) 0.4626(5) 0.6687(4) 0.045(2) Uani 1 1 d . . . . .
H11 H -0.035957 0.455366 0.647159 0.054 Uiso 1 1 calc R . . . .
C85 C 0.6037(4) 0.5042(6) 0.7503(4) 0.056(3) Uani 1 1 d . . . . .
H85 H 0.639863 0.515502 0.769637 0.067 Uiso 1 1 calc R . . . .
C96 C 0.0800(3) 0.7293(4) 0.7862(3) 0.0307(16) Uani 1 1 d . . . . .
H96 H 0.060970 0.769122 0.764073 0.037 Uiso 1 1 calc R . . . .
C48 C 0.1835(4) 0.3852(5) 0.5128(3) 0.045(2) Uani 1 1 d . . . . .
H48 H 0.218594 0.363387 0.524435 0.054 Uiso 1 1 calc R . . . .
C59 C 0.1501(3) 0.6259(5) 0.5482(3) 0.0373(19) Uani 1 1 d . . . . .
H59 H 0.163691 0.619841 0.588627 0.045 Uiso 1 1 calc R . . . .
C28 C 0.3358(3) 0.4540(4) 0.6837(3) 0.0307(16) Uani 1 1 d . . . . .
C27 C 0.3404(3) 0.4124(5) 0.6352(4) 0.042(2) Uani 1 1 d . . . . .
H27 H 0.319750 0.427863 0.598667 0.051 Uiso 1 1 calc R . . . .
C92 C 0.1610(4) 0.9485(5) 0.7950(4) 0.051(2) Uani 1 1 d . . . . .
H92 H 0.140765 0.993742 0.787426 0.061 Uiso 1 1 calc R . . . .
C93 C 0.1340(4) 0.8796(4) 0.7920(3) 0.0393(19) Uani 1 1 d . . . . .
H93 H 0.095406 0.878160 0.781321 0.047 Uiso 1 1 calc R . . . .
C5 C 0.2200(4) 0.8401(4) 0.6737(3) 0.0391(19) Uani 1 1 d . . . . .
H5A H 0.183899 0.842899 0.680165 0.047 Uiso 1 1 calc R . . . .
C51 C 0.2096(3) 0.3523(4) 0.6418(3) 0.0348(18) Uani 1 1 d . . . . .
H51 H 0.210928 0.310523 0.617040 0.042 Uiso 1 1 calc R . . . .
C68 C 0.3694(4) 0.5143(4) 0.4996(3) 0.0382(19) Uani 1 1 d . . . . .
C74 C 0.3830(4) 0.7658(5) 0.8534(3) 0.041(2) Uani 1 1 d . . . . .
H74 H 0.352641 0.771701 0.822244 0.049 Uiso 1 1 calc R . . . .
C78 C 0.4668(4) 0.7077(7) 0.8940(4) 0.069(3) Uani 1 1 d . . . . .
H78 H 0.495230 0.673581 0.891388 0.082 Uiso 1 1 calc R . . . .
C60 C 0.0949(4) 0.6361(5) 0.5277(4) 0.045(2) Uani 1 1 d . . . . .
H60 H 0.070634 0.634666 0.553716 0.054 Uiso 1 1 calc R . . . .
C34 C 0.0535(3) 0.3606(4) 0.8933(3) 0.0352(18) Uani 1 1 d . . . . .
C36 C 0.1551(3) 0.3588(5) 0.9060(3) 0.0371(19) Uani 1 1 d . . . . .
H36 H 0.153125 0.306111 0.911632 0.044 Uiso 1 1 calc R . . . .
C53 C 0.2521(3) 0.2679(4) 0.7242(3) 0.0354(18) Uani 1 1 d . . . . .
C20 C 0.2879(3) 0.6164(4) 0.9169(3) 0.0295(17) Uani 1 1 d . . . . .
C49 C 0.1571(3) 0.4159(4) 0.5539(3) 0.0341(18) Uani 1 1 d . . . . .
C56 C 0.2899(4) 0.1293(5) 0.7734(4) 0.050(2) Uani 1 1 d . . . . .
H56 H 0.303652 0.082636 0.789624 0.060 Uiso 1 1 calc R . . . .
C81 C 0.4637(3) 0.6296(5) 0.7819(3) 0.039(2) Uani 1 1 d . . . . .
H81 H 0.496071 0.629432 0.810882 0.047 Uiso 1 1 calc R . . . .
C8 C 0.1056(3) 0.6121(4) 0.6890(3) 0.0287(16) Uani 1 1 d . . . . .
H8 H 0.082992 0.652767 0.672894 0.034 Uiso 1 1 calc R . . . .
C26 C 0.3732(4) 0.3496(5) 0.6366(4) 0.043(2) Uani 1 1 d . . . . .
H26 H 0.375705 0.323884 0.601945 0.052 Uiso 1 1 calc R . . . .
C38 C 0.2562(4) 0.3428(4) 0.9285(3) 0.0388(19) Uani 1 1 d . . . . .
C3 C 0.2995(4) 0.8988(5) 0.6515(4) 0.049(2) Uani 1 1 d . . . . .
H3 H 0.318214 0.942260 0.642675 0.059 Uiso 1 1 calc R . . . .
C10 C 0.0272(3) 0.5292(5) 0.6643(3) 0.0369(19) Uani 1 1 d . . . . .
H10 H 0.010041 0.567272 0.638776 0.044 Uiso 1 1 calc R . . . .
C98 C -0.0093(3) 0.6618(4) 0.7726(3) 0.0339(17) Uani 1 1 d . . . . .
C87 C 0.5421(4) 0.4242(5) 0.6880(4) 0.047(2) Uani 1 1 d . . . . .
H87 H 0.534895 0.380282 0.664766 0.057 Uiso 1 1 calc R . . . .
C90 C 0.2467(4) 0.8851(5) 0.8205(4) 0.051(2) Uani 1 1 d . . . . .
H90 H 0.285298 0.886557 0.829329 0.061 Uiso 1 1 calc R . . . .
C33 C 0.0500(3) 0.2917(5) 0.9242(3) 0.0369(18) Uani 1 1 d . . . . .
H33 H 0.081823 0.267943 0.945337 0.044 Uiso 1 1 calc R . . . .
C37 C 0.2071(3) 0.3913(4) 0.9102(3) 0.0341(18) Uani 1 1 d . . . . .
C25 C 0.4026(4) 0.3250(5) 0.6904(4) 0.043(2) Uani 1 1 d . . . . .
H25 H 0.425055 0.281634 0.693182 0.051 Uiso 1 1 calc R . . . .
C35 C 0.1061(3) 0.3995(4) 0.8940(3) 0.0368(18) Uani 1 1 d . . . . .
C47 C 0.1581(4) 0.3867(6) 0.4547(4) 0.058(3) Uani 1 1 d . . . . .
H47 H 0.176759 0.368150 0.426275 0.069 Uiso 1 1 calc R . . . .
C45 C 0.0798(4) 0.4449(5) 0.4788(4) 0.056(3) Uani 1 1 d . . . . .
H45 H 0.044102 0.464709 0.467258 0.068 Uiso 1 1 calc R . . . .
C102 C -0.0973(4) 0.6126(6) 0.7836(4) 0.054(2) Uani 1 1 d . . . . .
H102 H -0.118140 0.580806 0.803078 0.065 Uiso 1 1 calc R . . . .
C89 C 0.2187(3) 0.8171(5) 0.8191(3) 0.0368(18) Uani 1 1 d . . . . .
H89 H 0.238849 0.772007 0.828330 0.044 Uiso 1 1 calc R . . . .
C17 C 0.2742(4) 0.6973(5) 1.0112(3) 0.046(2) Uani 1 1 d . . . . .
H17 H 0.268931 0.724612 1.044235 0.055 Uiso 1 1 calc R . . . .
C75 C 0.3853(4) 0.8075(5) 0.9038(4) 0.049(2) Uani 1 1 d . . . . .
H75 H 0.357164 0.841897 0.907017 0.058 Uiso 1 1 calc R . . . .
C15 C 0.1743(4) 0.6609(5) 0.9879(3) 0.046(2) Uani 1 1 d . . . . .
H15A H 0.175206 0.645029 1.028346 0.055 Uiso 1 1 calc R . . . .
H15B H 0.159967 0.712804 0.983117 0.055 Uiso 1 1 calc R . . . .
C30 C -0.0443(4) 0.3590(5) 0.8591(4) 0.045(2) Uani 1 1 d . . . . .
H30 H -0.076111 0.380213 0.835887 0.054 Uiso 1 1 calc R . . . .
C62 C 0.1108(3) 0.6459(5) 0.4316(3) 0.042(2) Uani 1 1 d . . . . .
H62 H 0.097260 0.652797 0.391258 0.051 Uiso 1 1 calc R . . . .
C73 C 0.4190(4) 0.4851(6) 0.5335(4) 0.055(3) Uani 1 1 d . . . . .
H73 H 0.428535 0.496290 0.573697 0.066 Uiso 1 1 calc R . . . .
C70 C 0.3904(5) 0.4460(5) 0.4191(4) 0.055(3) Uani 1 1 d . . . . .
H70 H 0.381031 0.432482 0.379326 0.066 Uiso 1 1 calc R . . . .
C9 C 0.0798(3) 0.5415(4) 0.6969(3) 0.0301(16) Uani 1 1 d . . . . .
C83 C 0.5089(3) 0.5375(5) 0.7269(3) 0.0382(19) Uani 1 1 d . . . . .
C79 C 0.4240(3) 0.7156(4) 0.8475(3) 0.0378(19) Uani 1 1 d . . . . .
C95 C 0.1364(4) 0.7383(4) 0.8084(3) 0.0336(18) Uani 1 1 d . . . . .
C1 C 0.3818(4) 0.8169(5) 0.6474(4) 0.050(2) Uani 1 1 d . . . . .
H1A H 0.389706 0.851237 0.617131 0.060 Uiso 1 1 calc R . . . .
H1B H 0.407656 0.828083 0.684093 0.060 Uiso 1 1 calc R . . . .
C4 C 0.2473(4) 0.9042(5) 0.6604(4) 0.051(2) Uani 1 1 d . . . . .
H4 H 0.229681 0.951607 0.657620 0.061 Uiso 1 1 calc R . . . .
C101 C -0.1228(4) 0.6598(5) 0.7388(4) 0.054(2) Uani 1 1 d . . . . .
H101 H -0.161317 0.659970 0.727710 0.064 Uiso 1 1 calc R . . . .
C12 C 0.0261(4) 0.4061(5) 0.7053(4) 0.044(2) Uani 1 1 d . . . . .
H12 H 0.008508 0.359123 0.707094 0.053 Uiso 1 1 calc R . . . .
C105 C 0.5125(4) 0.4466(6) 0.8561(4) 0.053(2) Uani 1 1 d . . . . .
H10A H 0.518679 0.418769 0.822066 0.080 Uiso 1 1 calc GR . . . .
H10B H 0.547371 0.463927 0.878826 0.080 Uiso 1 1 calc GR . . . .
H10C H 0.489054 0.489931 0.843344 0.080 Uiso 1 1 calc GR . . . .
C43 C 0.3059(4) 0.3673(5) 0.9146(4) 0.046(2) Uani 1 1 d . . . . .
H43 H 0.307260 0.413332 0.894592 0.055 Uiso 1 1 calc R . . . .
C99 C -0.0361(4) 0.7083(5) 0.7283(4) 0.045(2) Uani 1 1 d . . . . .
H99 H -0.015502 0.741758 0.709823 0.053 Uiso 1 1 calc R . . . .
C32 C -0.0002(4) 0.2613(5) 0.9224(4) 0.051(2) Uani 1 1 d . . . . .
H32 H -0.002933 0.216247 0.943259 0.061 Uiso 1 1 calc R . . . .
C71 C 0.4385(4) 0.4192(6) 0.4525(4) 0.057(3) Uani 1 1 d . . . . .
H71 H 0.461276 0.386136 0.436643 0.068 Uiso 1 1 calc R . . . .
C86 C 0.5941(4) 0.4396(6) 0.7175(4) 0.047(2) Uani 1 1 d . . . . .
H86 H 0.623080 0.406069 0.715193 0.056 Uiso 1 1 calc R . . . .
C88 C 0.4999(4) 0.4736(5) 0.6924(3) 0.040(2) Uani 1 1 d . . . . .
H88 H 0.464159 0.463239 0.671438 0.048 Uiso 1 1 calc R . . . .
C106 C 0.4216(6) 0.5029(9) 0.9933(5) 0.094(5) Uani 1 1 d . . . . .
H10D H 0.383838 0.492751 0.995973 0.141 Uiso 1 1 calc GR . . . .
H10E H 0.432035 0.553068 1.008718 0.141 Uiso 1 1 calc GR . . . .
H10F H 0.445474 0.465297 1.015937 0.141 Uiso 1 1 calc GR . . . .
C100 C -0.0926(4) 0.7064(5) 0.7106(4) 0.055(3) Uani 1 1 d . . . . .
H100 H -0.110137 0.736958 0.679269 0.066 Uiso 1 1 calc R . . . .
C22 C 0.3639(3) 0.4680(4) 0.7914(3) 0.0312(16) Uani 1 1 d . . . . .
H22 H 0.392906 0.459703 0.823606 0.037 Uiso 1 1 calc R . . . .
C76 C 0.4300(5) 0.7981(6) 0.9499(4) 0.057(3) Uani 1 1 d . . . . .
H76 H 0.432424 0.826465 0.984477 0.068 Uiso 1 1 calc R . . . .
C41 C 0.3504(4) 0.2561(5) 0.9580(4) 0.057(3) Uani 1 1 d . . . . .
H41 H 0.382329 0.226255 0.968053 0.068 Uiso 1 1 calc R . . . .
C13 C 0.0782(4) 0.4183(5) 0.7393(3) 0.041(2) Uani 1 1 d . . . . .
H13 H 0.095030 0.379988 0.764882 0.049 Uiso 1 1 calc R . . . .
C61 C 0.0752(4) 0.6484(5) 0.4691(4) 0.043(2) Uani 1 1 d . . . . .
H61 H 0.037677 0.658321 0.454999 0.052 Uiso 1 1 calc R . . . .
C72 C 0.4521(4) 0.4420(6) 0.5091(5) 0.056(3) Uani 1 1 d . . . . .
H72 H 0.486027 0.426841 0.531828 0.067 Uiso 1 1 calc R . . . .
C77 C 0.4693(5) 0.7488(8) 0.9450(4) 0.078(4) Uani 1 1 d . . . . .
H77 H 0.499089 0.741754 0.976506 0.093 Uiso 1 1 calc R . . . .
C31 C -0.0477(4) 0.2942(5) 0.8909(4) 0.052(2) Uani 1 1 d . . . . .
H31 H -0.082071 0.272243 0.891335 0.062 Uiso 1 1 calc R . . . .
C55 C 0.2671(6) 0.1352(6) 0.7170(5) 0.092(5) Uani 1 1 d . . . . .
H55 H 0.262893 0.091243 0.693645 0.110 Uiso 1 1 calc R . . . .
C42 C 0.3526(4) 0.3239(5) 0.9304(4) 0.054(2) Uani 1 1 d . . . . .
H42 H 0.385977 0.341068 0.922112 0.065 Uiso 1 1 calc R . . . .
C104 C 0.5275(5) 0.7166(6) 0.6537(5) 0.062(3) Uani 1 1 d . . . . .
H10G H 0.564192 0.723251 0.646132 0.093 Uiso 1 1 calc GR . . . .
H10H H 0.519665 0.662886 0.655805 0.093 Uiso 1 1 calc GR . . . .
H10I H 0.525286 0.740683 0.690561 0.093 Uiso 1 1 calc GR . . . .
C18 C 0.3237(4) 0.6942(5) 0.9968(3) 0.045(2) Uani 1 1 d . . . . .
H18 H 0.353262 0.720914 1.019528 0.055 Uiso 1 1 calc R . . . .
C57 C 0.2927(6) 0.1906(6) 0.8061(5) 0.090(5) Uani 1 1 d . . . . .
H57 H 0.308169 0.186428 0.846232 0.108 Uiso 1 1 calc R . . . .
C54 C 0.2495(6) 0.2034(6) 0.6919(5) 0.095(5) Uani 1 1 d . . . . .
H54 H 0.235261 0.205560 0.651319 0.113 Uiso 1 1 calc R . . . .

loop_
_atom_site_aniso_label
_atom_site_aniso_U_11
_atom_site_aniso_U_22
_atom_site_aniso_U_33
_atom_site_aniso_U_23
_atom_site_aniso_U_13
_atom_site_aniso_U_12
Tb2 0.02928(19) 0.02155(17) 0.01682(17) 0.00005(12) -0.00152(13) -0.00091(13)
Tb3 0.0349(2) 0.02345(18) 0.02064(18) 0.00248(12) 0.00326(14) 0.00047(14)
Tb1 0.0305(2) 0.0310(2) 0.01954(18) 0.00128(13) -0.00235(13) -0.00521(15)
O11 0.041(3) 0.041(3) 0.019(3) -0.001(2) -0.005(2) -0.003(2)
O16 0.038(3) 0.028(3) 0.036(3) 0.006(2) 0.004(2) -0.001(2)
O10 0.034(3) 0.030(3) 0.026(3) -0.002(2) -0.003(2) -0.007(2)
O9 0.038(3) 0.024(3) 0.022(2) -0.0059(19) -0.006(2) 0.003(2)
O3 0.029(3) 0.028(3) 0.020(2) 0.0028(19) 0.0007(19) 0.000(2)
O12 0.038(3) 0.054(4) 0.020(3) -0.003(2) 0.001(2) -0.002(3)
O13 0.041(3) 0.036(3) 0.021(3) -0.003(2) -0.002(2) 0.000(2)
O2 0.033(3) 0.025(3) 0.023(2) 0.0004(19) 0.000(2) -0.003(2)
O4 0.064(4) 0.056(4) 0.034(3) -0.019(3) 0.019(3) -0.010(3)
O6 0.031(3) 0.028(3) 0.021(2) -0.0014(19) 0.004(2) 0.001(2)
O15 0.026(3) 0.029(3) 0.045(3) 0.007(2) 0.000(2) 0.000(2)
O8 0.044(3) 0.025(3) 0.027(3) 0.010(2) -0.001(2) 0.004(2)
O5 0.028(3) 0.028(3) 0.017(2) 0.0029(18) 0.0022(19) 0.000(2)
N4 0.050(4) 0.023(3) 0.018(3) 0.000(2) 0.005(3) 0.000(3)
O7 0.038(3) 0.034(3) 0.035(3) 0.007(2) 0.008(2) -0.002(2)
O14 0.027(3) 0.046(3) 0.031(3) -0.001(2) -0.008(2) -0.004(2)
O1 0.041(3) 0.043(3) 0.037(3) 0.003(2) 0.003(2) -0.011(3)
O18 0.064(4) 0.041(3) 0.038(3) 0.003(3) 0.008(3) 0.007(3)
N3 0.034(4) 0.024(3) 0.021(3) 0.000(2) 0.000(2) -0.002(3)
N6 0.041(4) 0.029(3) 0.018(3) 0.001(2) -0.006(3) -0.016(3)
N2 0.033(4) 0.021(3) 0.029(3) 0.002(2) 0.001(3) 0.006(3)
N1 0.044(4) 0.031(3) 0.018(3) 0.002(2) -0.001(3) -0.011(3)
O19 0.056(4) 0.063(4) 0.034(3) -0.007(3) -0.007(3) 0.016(3)
O17 0.052(4) 0.061(4) 0.061(4) -0.006(3) 0.028(3) -0.014(3)
C91 0.077(8) 0.033(5) 0.053(6) 0.003(4) 0.005(5) -0.020(5)
N5 0.031(4) 0.039(4) 0.018(3) -0.004(2) -0.007(2) 0.002(3)
C29 0.047(5) 0.035(4) 0.038(5) 0.005(3) 0.004(4) -0.006(4)
C16 0.061(6) 0.027(4) 0.023(4) 0.002(3) 0.004(3) 0.002(4)
C19 0.050(5) 0.038(4) 0.026(4) -0.006(3) -0.005(3) -0.011(4)
C44 0.050(5) 0.048(5) 0.033(5) -0.012(4) -0.014(4) 0.010(4)
C24 0.047(5) 0.033(4) 0.033(4) 0.003(3) 0.000(4) 0.011(4)
C82 0.040(5) 0.038(4) 0.024(4) 0.005(3) 0.001(3) -0.002(4)
C97 0.032(4) 0.032(4) 0.023(4) -0.005(3) 0.006(3) -0.001(3)
C63 0.042(5) 0.052(5) 0.025(4) 0.004(3) -0.005(3) -0.001(4)
C21 0.035(4) 0.032(4) 0.021(4) 0.001(3) -0.002(3) -0.005(3)
C50 0.025(4) 0.033(4) 0.023(4) -0.007(3) -0.004(3) 0.001(3)
C2 0.059(6) 0.027(4) 0.030(4) 0.007(3) -0.007(4) -0.009(4)
C7 0.045(5) 0.015(3) 0.020(3) -0.001(2) 0.002(3) 0.002(3)
C66 0.039(5) 0.042(4) 0.020(4) -0.003(3) -0.003(3) 0.003(4)
C58 0.088(6) 0.039(5) 0.040(5) 0.018(4) -0.015(4) -0.003(4)
C65 0.039(5) 0.031(4) 0.022(4) 0.005(3) -0.003(3) -0.003(3)
C6 0.046(5) 0.030(4) 0.015(3) -0.001(3) -0.006(3) -0.006(3)
C84 0.031(4) 0.049(5) 0.040(5) 0.001(4) -0.002(3) -0.002(4)
C14 0.031(4) 0.032(4) 0.027(4) -0.003(3) 0.002(3) -0.005(3)
C103 0.041(5) 0.044(5) 0.037(5) -0.002(4) 0.002(4) -0.002(4)
C39 0.052(6) 0.042(5) 0.065(6) 0.025(4) 0.003(5) -0.002(4)
C46 0.083(8) 0.049(6) 0.034(5) -0.005(4) -0.014(5) 0.021(5)
C64 0.039(5) 0.035(4) 0.025(4) -0.002(3) -0.002(3) -0.004(3)
C69 0.051(6) 0.045(5) 0.031(4) -0.004(4) 0.000(4) -0.004(4)
C94 0.040(4) 0.029(4) 0.019(3) 0.002(3) 0.002(3) 0.000(3)
C80 0.045(5) 0.035(4) 0.023(4) 0.006(3) -0.010(3) -0.009(4)
C40 0.053(6) 0.036(5) 0.083(7) 0.023(5) -0.002(5) -0.002(4)
C23 0.036(4) 0.029(4) 0.030(4) -0.001(3) 0.001(3) 0.003(3)
C52 0.026(4) 0.023(4) 0.056(5) 0.008(3) 0.000(3) -0.005(3)
C67 0.042(5) 0.035(4) 0.023(4) 0.004(3) 0.004(3) -0.004(4)
C11 0.034(5) 0.053(5) 0.041(5) 0.004(4) -0.005(4) -0.007(4)
C85 0.036(5) 0.072(7) 0.056(6) 0.020(5) -0.002(4) 0.000(5)
C96 0.032(4) 0.033(4) 0.024(4) -0.003(3) -0.002(3) 0.005(3)
C48 0.056(6) 0.047(5) 0.026(4) -0.006(4) -0.004(4) 0.017(4)
C59 0.043(5) 0.042(5) 0.022(4) -0.001(3) -0.004(3) 0.005(4)
C28 0.027(4) 0.034(4) 0.030(4) -0.004(3) 0.005(3) -0.002(3)
C27 0.037(5) 0.039(5) 0.047(5) 0.004(4) 0.000(4) 0.000(4)
C92 0.066(7) 0.029(4) 0.054(6) 0.001(4) 0.001(5) 0.003(4)
C93 0.052(5) 0.034(4) 0.030(4) 0.003(3) 0.003(4) -0.001(4)
C5 0.055(5) 0.027(4) 0.034(4) 0.005(3) 0.005(4) -0.004(4)
C51 0.044(5) 0.028(4) 0.029(4) -0.003(3) -0.001(3) 0.000(3)
C68 0.052(5) 0.035(4) 0.028(4) 0.000(3) 0.009(4) -0.006(4)
C74 0.049(5) 0.037(5) 0.032(4) -0.002(3) -0.002(4) -0.001(4)
C78 0.061(7) 0.096(9) 0.038(5) -0.028(5) -0.015(5) 0.019(6)
C60 0.041(5) 0.053(5) 0.040(5) -0.010(4) 0.006(4) 0.013(4)
C34 0.042(5) 0.028(4) 0.033(4) 0.003(3) 0.003(3) -0.006(3)
C36 0.040(5) 0.035(4) 0.032(4) 0.005(3) -0.002(3) -0.008(4)
C53 0.047(5) 0.019(4) 0.040(4) 0.007(3) 0.008(4) -0.004(3)
C20 0.042(5) 0.026(4) 0.017(3) -0.004(3) -0.003(3) -0.002(3)
C49 0.039(5) 0.034(4) 0.022(4) 0.000(3) -0.011(3) 0.007(3)
C56 0.058(6) 0.025(4) 0.065(6) 0.012(4) 0.004(5) 0.006(4)
C81 0.039(5) 0.042(5) 0.029(4) -0.004(3) -0.009(3) -0.004(4)
C8 0.034(4) 0.030(4) 0.020(3) -0.001(3) 0.000(3) 0.003(3)
C26 0.045(5) 0.045(5) 0.042(5) -0.007(4) 0.015(4) 0.002(4)
C38 0.049(5) 0.030(4) 0.033(4) 0.001(3) -0.002(4) 0.000(4)
C3 0.069(7) 0.031(5) 0.044(5) 0.002(4) 0.007(4) -0.011(4)
C10 0.033(4) 0.047(5) 0.026(4) 0.000(3) -0.006(3) -0.002(4)
C98 0.034(4) 0.029(4) 0.036(4) -0.008(3) -0.001(3) 0.000(3)
C87 0.051(6) 0.054(6) 0.038(5) -0.002(4) 0.012(4) 0.006(4)
C90 0.058(6) 0.045(5) 0.047(5) -0.002(4) 0.006(4) -0.018(5)
C33 0.035(4) 0.038(4) 0.039(4) -0.002(3) 0.010(3) -0.018(4)
C37 0.044(5) 0.032(4) 0.023(4) 0.006(3) -0.001(3) 0.001(3)
C25 0.040(5) 0.034(4) 0.052(5) -0.001(4) 0.007(4) 0.007(4)
C35 0.044(5) 0.030(4) 0.035(4) 0.005(3) 0.003(3) -0.001(4)
C47 0.080(8) 0.065(6) 0.021(4) -0.010(4) -0.005(4) 0.017(6)
C45 0.059(6) 0.055(6) 0.042(5) -0.013(4) -0.021(4) 0.014(5)
C102 0.053(6) 0.048(6) 0.060(6) -0.014(5) 0.008(5) -0.015(5)
C89 0.047(5) 0.034(4) 0.028(4) 0.003(3) 0.004(3) -0.002(4)
C17 0.080(7) 0.034(4) 0.019(4) -0.005(3) 0.002(4) -0.003(4)
C75 0.062(6) 0.037(5) 0.044(5) -0.006(4) 0.006(4) 0.001(4)
C15 0.058(6) 0.052(5) 0.029(4) -0.011(4) 0.012(4) -0.003(4)
C30 0.043(5) 0.045(5) 0.044(5) 0.001(4) -0.003(4) -0.001(4)
C62 0.037(5) 0.059(6) 0.025(4) 0.004(4) -0.008(3) 0.002(4)
C73 0.040(5) 0.094(8) 0.032(5) 0.003(5) 0.009(4) 0.026(5)
C70 0.080(8) 0.050(6) 0.038(5) -0.013(4) 0.015(5) -0.012(5)
C9 0.034(4) 0.032(4) 0.022(4) -0.001(3) 0.001(3) -0.003(3)
C83 0.038(5) 0.044(5) 0.029(4) 0.006(3) -0.003(3) -0.003(4)
C79 0.045(5) 0.034(4) 0.030(4) -0.003(3) -0.005(3) -0.004(4)
C95 0.059(5) 0.027(4) 0.014(3) -0.006(3) 0.005(3) -0.003(4)
C1 0.059(6) 0.044(5) 0.043(5) 0.002(4) 0.001(4) -0.018(4)
C4 0.072(7) 0.030(4) 0.047(5) 0.003(4) 0.005(5) -0.005(4)
C101 0.039(5) 0.050(6) 0.066(6) -0.013(5) -0.005(5) 0.006(4)
C12 0.038(5) 0.049(5) 0.043(5) -0.001(4) -0.001(4) -0.016(4)
C105 0.053(6) 0.058(6) 0.047(5) 0.010(4) 0.005(4) 0.005(5)
C43 0.042(5) 0.032(4) 0.062(6) 0.003(4) 0.008(4) -0.001(4)
C99 0.045(5) 0.033(4) 0.052(5) -0.002(4) 0.001(4) -0.001(4)
C32 0.052(6) 0.038(5) 0.059(6) 0.009(4) 0.001(5) -0.012(4)
C71 0.051(6) 0.058(6) 0.060(6) -0.017(5) 0.009(5) -0.002(5)
C86 0.036(5) 0.063(6) 0.040(5) 0.004(4) 0.004(4) 0.013(4)
C88 0.040(5) 0.045(5) 0.031(4) 0.004(3) -0.002(3) -0.004(4)
C106 0.114(12) 0.118(11) 0.039(6) -0.001(6) -0.012(6) 0.043(9)
C100 0.042(5) 0.047(5) 0.065(6) -0.003(5) -0.017(5) 0.004(4)
C22 0.029(4) 0.032(4) 0.030(4) 0.003(3) -0.001(3) 0.007(3)
C76 0.073(7) 0.061(6) 0.036(5) -0.021(4) 0.009(5) -0.013(5)
C41 0.049(6) 0.044(5) 0.068(7) 0.000(5) -0.006(5) 0.015(5)
C13 0.047(5) 0.038(5) 0.033(4) 0.004(3) -0.003(4) -0.010(4)
C61 0.043(5) 0.043(5) 0.040(5) -0.002(4) -0.001(4) 0.001(4)
C72 0.046(6) 0.062(6) 0.063(6) 0.004(5) 0.021(5) 0.008(5)
C77 0.066(8) 0.112(10) 0.042(6) -0.029(6) -0.019(5) -0.005(7)
C31 0.054(6) 0.048(5) 0.053(6) -0.013(4) 0.012(4) -0.024(5)
C55 0.155(14) 0.038(6) 0.066(8) -0.006(5) -0.014(8) 0.019(7)
C42 0.038(5) 0.049(6) 0.072(7) 0.015(5) 0.002(5) 0.003(4)
C104 0.075(8) 0.050(6) 0.066(7) 0.001(5) 0.027(6) -0.003(5)
C18 0.061(6) 0.038(5) 0.030(4) -0.005(3) -0.007(4) -0.010(4)
C57 0.154(13) 0.042(6) 0.057(7) 0.013(5) -0.021(7) 0.025(7)
C54 0.160(14) 0.051(7) 0.052(7) 0.000(5) -0.028(7) 0.038(8)

loop_
_atom_type_symbol
_atom_type_description
_atom_type_scat_dispersion_real
_atom_type_scat_dispersion_imag
_atom_type_scat_source
C C 0.0033 0.0016 'International Tables Vol C Tables 4.2.6.8 and 6.1.1.4'
H H 0.0000 0.0000 'International Tables Vol C Tables 4.2.6.8 and 6.1.1.4'
N N 0.0061 0.0033 'International Tables Vol C Tables 4.2.6.8 and 6.1.1.4'
O O 0.0106 0.0060 'International Tables Vol C Tables 4.2.6.8 and 6.1.1.4'
Tb Tb -0.1723 4.1537 'International Tables Vol C Tables 4.2.6.8 and 6.1.1.4'

loop_
_geom_angle_atom_site_label_1
_geom_angle_atom_site_label_2
_geom_angle_atom_site_label_3
_geom_angle
_geom_angle_site_symmetry_1
_geom_angle_site_symmetry_3
_geom_angle_publ_flag
O10 Tb2 O9 74.46(16) . . ?
O10 Tb2 O3 82.55(18) . . ?
O10 Tb2 O2 152.00(19) . . ?
O10 Tb2 O6 83.05(18) . . ?
O10 Tb2 O5 106.85(16) . . ?
O10 Tb2 N3 139.75(19) . . ?
O10 Tb2 N6 78.94(18) . . ?
O9 Tb2 O3 86.10(18) . . ?
O9 Tb2 O2 103.42(17) . . ?
O9 Tb2 O6 82.42(18) . . ?
O9 Tb2 O5 153.68(18) . . ?
O9 Tb2 N3 77.15(17) . . ?
O9 Tb2 N6 141.41(19) . . ?
O3 Tb2 N3 67.52(18) . . ?
O3 Tb2 N6 117.71(17) . . ?
O2 Tb2 O3 125.42(17) . . ?
O2 Tb2 O6 69.08(17) . . ?
O2 Tb2 O5 87.41(16) . . ?
O2 Tb2 N3 62.93(18) . . ?
O2 Tb2 N6 87.45(17) . . ?
O6 Tb2 O3 163.55(16) . . ?
O6 Tb2 N3 120.73(18) . . ?
O6 Tb2 N6 66.91(18) . . ?
O5 Tb2 O3 68.32(16) . . ?
O5 Tb2 O6 123.89(16) . . ?
O5 Tb2 N3 87.03(17) . . ?
O5 Tb2 N6 61.65(19) . . ?
N3 Tb2 N6 138.41(19) . . ?
O16 Tb3 O4 81.1(2) . . ?
O16 Tb3 O8 147.44(18) . . ?
O16 Tb3 O5 132.71(17) . . ?
O16 Tb3 N4 130.55(19) . . ?
O3 Tb3 O16 87.02(18) . . ?
O3 Tb3 O4 163.4(2) . . ?
O3 Tb3 O8 87.06(17) . . ?
O3 Tb3 O5 68.54(16) . . ?
O3 Tb3 N4 133.22(19) . . ?
O4 Tb3 N4 63.1(2) . . ?
O15 Tb3 O16 71.45(17) . . ?
O15 Tb3 O3 102.04(18) . . ?
O15 Tb3 O4 85.2(2) . . ?
O15 Tb3 O8 141.03(18) . . ?
O15 Tb3 O5 74.91(17) . . ?
O15 Tb3 N4 72.57(18) . . ?
O8 Tb3 O4 96.7(2) . . ?
O8 Tb3 N4 73.80(19) . . ?
O5 Tb3 O4 128.01(19) . . ?
O5 Tb3 O8 73.51(17) . . ?
O5 Tb3 N4 65.21(18) . . ?
O7 Tb3 O16 75.60(18) . . ?
O7 Tb3 O3 87.34(18) . . ?
O7 Tb3 O4 78.6(2) . . ?
O7 Tb3 O15 145.06(18) . . ?
O7 Tb3 O8 72.16(19) . . ?
O7 Tb3 O5 138.67(18) . . ?
O7 Tb3 N4 124.15(19) . . ?
O11 Tb1 O13 144.01(19) . . ?
O11 Tb1 O2 73.37(18) . . ?
O11 Tb1 O6 86.56(17) . . ?
O11 Tb1 O1 96.82(18) . . ?
O11 Tb1 N1 74.14(19) . . ?
O12 Tb1 O11 70.86(19) . . ?
O12 Tb1 O13 141.85(19) . . ?
O12 Tb1 O2 139.06(18) . . ?
O12 Tb1 O6 89.77(18) . . ?
O12 Tb1 O14 74.21(19) . . ?
O12 Tb1 O1 76.3(2) . . ?
O12 Tb1 N1 121.74(19) . . ?
O13 Tb1 O2 78.63(17) . . ?
O13 Tb1 O6 103.98(17) . . ?
O13 Tb1 O1 82.67(18) . . ?
O13 Tb1 N1 73.64(18) . . ?
O2 Tb1 O1 127.64(18) . . ?
O2 Tb1 N1 64.56(18) . . ?
O6 Tb1 O2 68.71(16) . . ?
O6 Tb1 O1 163.60(19) . . ?
O6 Tb1 N1 132.75(19) . . ?
O14 Tb1 O11 144.00(19) . . ?
O14 Tb1 O13 71.89(19) . . ?
O14 Tb1 O2 133.94(18) . . ?
O14 Tb1 O6 84.87(18) . . ?
O14 Tb1 O1 83.0(2) . . ?
O14 Tb1 N1 134.1(2) . . ?
O1 Tb1 N1 63.3(2) . . ?
C65 O11 Tb1 135.8(5) . . ?
C97 O16 Tb3 136.8(5) . . ?
C52 O10 Tb2 136.1(5) . . ?
C50 O9 Tb2 131.4(4) . . ?
Tb3 O3 Tb2 110.58(19) . . ?
C14 O3 Tb2 120.6(4) . . ?
C14 O3 Tb3 121.2(4) . . ?
C67 O12 Tb1 136.9(5) . . ?
C80 O13 Tb1 137.7(5) . . ?
Tb2 O2 Tb1 111.4(2) . . ?
C7 O2 Tb2 122.3(5) . . ?
C7 O2 Tb1 119.9(4) . . ?
C15 O4 Tb3 125.1(5) . . ?
Tb1 O6 Tb2 110.30(19) . . ?
C28 O6 Tb2 121.0(4) . . ?
C28 O6 Tb1 122.6(4) . . ?
C95 O15 Tb3 139.8(5) . . ?
C37 O8 Tb3 134.8(5) . . ?
Tb2 O5 Tb3 111.22(18) . . ?
C21 O5 Tb2 125.1(5) . . ?
C21 O5 Tb3 120.2(4) . . ?
C16 N4 Tb3 123.0(6) . . ?
C16 N4 C20 118.2(7) . . ?
C20 N4 Tb3 118.4(4) . . ?
C35 O7 Tb3 136.3(5) . . ?
C82 O14 Tb1 138.9(5) . . ?
C1 O1 Tb1 122.5(5) . . ?
C105 O18 H18A 109.5 . . ?
N2 N3 Tb2 118.6(4) . . ?
C8 N3 Tb2 126.9(5) . . ?
C8 N3 N2 113.3(6) . . ?
N5 N6 Tb2 118.6(5) . . ?
C22 N6 Tb2 126.4(5) . . ?
C22 N6 N5 113.7(6) . . ?
N3 N2 H2 124.9 . . ?
C7 N2 N3 110.2(6) . . ?
C7 N2 H2 124.9 . . ?
C2 N1 Tb1 123.0(6) . . ?
C6 N1 Tb1 117.9(5) . . ?
C6 N1 C2 118.5(7) . . ?
C106 O19 H19A 109.5 . . ?
C104 O17 H17A 109.5 . . ?
C92 C91 H91 119.6 . . ?
C92 C91 C90 120.9(9) . . ?
C90 C91 H91 119.6 . . ?
N6 N5 H5 124.9 . . ?
C21 N5 N6 110.3(6) . . ?
C21 N5 H5 124.9 . . ?
C34 C29 H29 119.5 . . ?
C30 C29 H29 119.5 . . ?
C30 C29 C34 121.0(8) . . ?
N4 C16 C17 121.8(8) . . ?
N4 C16 C15 116.4(7) . . ?
C17 C16 C15 121.8(7) . . ?
C20 C19 H19 121.4 . . ?
C20 C19 C18 117.3(9) . . ?
C18 C19 H19 121.4 . . ?
C49 C44 H44 119.9 . . ?
C49 C44 C45 120.1(9) . . ?
C45 C44 H44 119.9 . . ?
C23 C24 H24 118.6 . . ?
C25 C24 H24 118.6 . . ?
C25 C24 C23 122.8(7) . . ?
O14 C82 C81 124.4(8) . . ?
O14 C82 C83 115.7(7) . . ?
C81 C82 C83 119.9(7) . . ?
O16 C97 C96 124.2(7) . . ?
O16 C97 C98 116.2(7) . . ?
C96 C97 C98 119.5(7) . . ?
C64 C63 H63 120.0 . . ?
C62 C63 H63 120.0 . . ?
C62 C63 C64 120.0(9) . . ?
O5 C21 N5 123.6(7) . . ?
O5 C21 C20 116.6(7) . . ?
N5 C21 C20 119.8(6) . . ?
O9 C50 C51 125.1(6) . . ?
O9 C50 C49 116.3(6) . . ?
C51 C50 C49 118.5(6) . . ?
N1 C2 C3 121.8(9) . . ?
N1 C2 C1 114.5(7) . . ?
C3 C2 C1 123.7(8) . . ?
O2 C7 C6 116.5(7) . . ?
N2 C7 O2 125.9(6) . . ?
N2 C7 C6 117.6(6) . . ?
C65 C66 H66 119.1 . . ?
C65 C66 C67 121.7(7) . . ?
C67 C66 H66 119.1 . . ?
C53 C58 H58 121.3 . . ?
C53 C58 C57 117.4(9) . . ?
C57 C58 H58 121.3 . . ?
O11 C65 C66 125.5(7) . . ?
O11 C65 C64 113.5(7) . . ?
C66 C65 C64 121.1(7) . . ?
N1 C6 C7 113.1(7) . . ?
N1 C6 C5 123.0(7) . . ?
C5 C6 C7 123.8(8) . . ?
C85 C84 H84 120.2 . . ?
C85 C84 C83 119.6(9) . . ?
C83 C84 H84 120.2 . . ?
O3 C14 C9 120.1(7) . . ?
O3 C14 C13 121.1(7) . . ?
C13 C14 C9 118.7(7) . . ?
C98 C103 H103 119.2 . . ?
C102 C103 H103 119.2 . . ?
C102 C103 C98 121.5(8) . . ?
C40 C39 H39 118.9 . . ?
C40 C39 C38 122.2(9) . . ?
C38 C39 H39 118.9 . . ?
C47 C46 H46 120.2 . . ?
C47 C46 C45 119.6(8) . . ?
C45 C46 H46 120.2 . . ?
C63 C64 C65 123.2(8) . . ?
C63 C64 C59 119.1(8) . . ?
C59 C64 C65 117.7(7) . . ?
C68 C69 H69 120.1 . . ?
C70 C69 H69 120.1 . . ?
C70 C69 C68 119.8(9) . . ?
C93 C94 C95 123.3(7) . . ?
C89 C94 C93 118.4(7) . . ?
C89 C94 C95 118.1(7) . . ?
O13 C80 C81 123.9(7) . . ?
O13 C80 C79 116.9(8) . . ?
C81 C80 C79 119.2(7) . . ?
C39 C40 H40 120.2 . . ?
C39 C40 C41 119.6(9) . . ?
C41 C40 H40 120.2 . . ?
C24 C23 C28 119.3(7) . . ?
C24 C23 C22 118.5(7) . . ?
C28 C23 C22 122.1(7) . . ?
O10 C52 C51 123.3(7) . . ?
O10 C52 C53 117.2(7) . . ?
C51 C52 C53 119.3(7) . . ?
O12 C67 C66 123.8(7) . . ?
O12 C67 C68 115.1(7) . . ?
C66 C67 C68 121.1(7) . . ?
C10 C11 H11 120.5 . . ?
C10 C11 C12 119.1(8) . . ?
C12 C11 H11 120.5 . . ?
C84 C85 H85 119.0 . . ?
C84 C85 C86 122.0(9) . . ?
C86 C85 H85 119.0 . . ?
C97 C96 H96 118.3 . . ?
C97 C96 C95 123.4(7) . . ?
C95 C96 H96 118.3 . . ?
C49 C48 H48 120.4 . . ?
C47 C48 H48 120.4 . . ?
C47 C48 C49 119.3(8) . . ?
C64 C59 H59 119.7 . . ?
C60 C59 C64 120.6(7) . . ?
C60 C59 H59 119.7 . . ?
O6 C28 C23 121.9(7) . . ?
O6 C28 C27 121.1(7) . . ?
C27 C28 C23 117.0(7) . . ?
C28 C27 H27 118.0 . . ?
C28 C27 C26 124.0(8) . . ?
C26 C27 H27 118.0 . . ?
C91 C92 H92 120.0 . . ?
C91 C92 C93 120.0(9) . . ?
C93 C92 H92 120.0 . . ?
C94 C93 C92 120.5(8) . . ?
C94 C93 H93 119.7 . . ?
C92 C93 H93 119.7 . . ?
C6 C5 H5A 121.4 . . ?
C6 C5 C4 117.3(9) . . ?
C4 C5 H5A 121.4 . . ?
C50 C51 C52 124.3(7) . . ?
C50 C51 H51 117.8 . . ?
C52 C51 H51 117.8 . . ?
C69 C68 C67 124.8(8) . . ?
C69 C68 C73 117.2(8) . . ?
C73 C68 C67 117.9(7) . . ?
C75 C74 H74 119.2 . . ?
C79 C74 H74 119.2 . . ?
C79 C74 C75 121.6(8) . . ?
C79 C78 H78 119.3 . . ?
C79 C78 C77 121.5(10) . . ?
C77 C78 H78 119.3 . . ?
C59 C60 H60 120.0 . . ?
C59 C60 C61 120.0(9) . . ?
C61 C60 H60 120.0 . . ?
C29 C34 C33 119.3(8) . . ?
C29 C34 C35 118.3(7) . . ?
C33 C34 C35 122.4(7) . . ?
C37 C36 H36 118.0 . . ?
C35 C36 H36 118.0 . . ?
C35 C36 C37 124.1(7) . . ?
C58 C53 C52 116.7(7) . . ?
C54 C53 C58 117.8(8) . . ?
C54 C53 C52 125.5(8) . . ?
N4 C20 C19 123.2(7) . . ?
N4 C20 C21 112.5(6) . . ?
C19 C20 C21 124.2(8) . . ?
C44 C49 C50 119.9(7) . . ?
C44 C49 C48 120.2(7) . . ?
C48 C49 C50 120.0(7) . . ?
C55 C56 H56 120.9 . . ?
C57 C56 H56 120.9 . . ?
C57 C56 C55 118.2(9) . . ?
C82 C81 C80 123.1(7) . . ?
C82 C81 H81 118.4 . . ?
C80 C81 H81 118.4 . . ?
N3 C8 H8 117.9 . . ?
N3 C8 C9 124.3(7) . . ?
C9 C8 H8 117.9 . . ?
C27 C26 H26 120.7 . . ?
C27 C26 C25 118.5(8) . . ?
C25 C26 H26 120.7 . . ?
C39 C38 C37 124.6(8) . . ?
C39 C38 C43 117.5(8) . . ?
C43 C38 C37 117.9(7) . . ?
C2 C3 H3 120.5 . . ?
C4 C3 C2 119.0(8) . . ?
C4 C3 H3 120.5 . . ?
C11 C10 H10 119.4 . . ?
C11 C10 C9 121.2(7) . . ?
C9 C10 H10 119.4 . . ?
C103 C98 C97 118.5(7) . . ?
C99 C98 C97 123.1(8) . . ?
C99 C98 C103 118.3(8) . . ?
C86 C87 H87 120.2 . . ?
C86 C87 C88 119.6(9) . . ?
C88 C87 H87 120.2 . . ?
C91 C90 H90 121.0 . . ?
C91 C90 C89 118.1(9) . . ?
C89 C90 H90 121.0 . . ?
C34 C33 H33 120.9 . . ?
C32 C33 C34 118.2(8) . . ?
C32 C33 H33 120.9 . . ?
O8 C37 C36 124.1(7) . . ?
O8 C37 C38 117.2(7) . . ?
C36 C37 C38 118.6(7) . . ?
C24 C25 C26 118.3(8) . . ?
C24 C25 H25 120.8 . . ?
C26 C25 H25 120.8 . . ?
O7 C35 C34 115.8(7) . . ?
O7 C35 C36 124.1(8) . . ?
C36 C35 C34 120.0(7) . . ?
C46 C47 C48 120.9(9) . . ?
C46 C47 H47 119.5 . . ?
C48 C47 H47 119.5 . . ?
C44 C45 H45 120.1 . . ?
C46 C45 C44 119.8(9) . . ?
C46 C45 H45 120.1 . . ?
C103 C102 H102 120.7 . . ?
C101 C102 C103 118.6(9) . . ?
C101 C102 H102 120.7 . . ?
C94 C89 C90 122.1(8) . . ?
C94 C89 H89 119.0 . . ?
C90 C89 H89 119.0 . . ?
C16 C17 H17 120.8 . . ?
C18 C17 C16 118.4(8) . . ?
C18 C17 H17 120.8 . . ?
C74 C75 H75 120.5 . . ?
C74 C75 C76 119.0(9) . . ?
C76 C75 H75 120.5 . . ?
O4 C15 C16 110.0(7) . . ?
O4 C15 H15A 109.7 . . ?
O4 C15 H15B 109.7 . . ?
C16 C15 H15A 109.7 . . ?
C16 C15 H15B 109.7 . . ?
H15A C15 H15B 108.2 . . ?
C29 C30 H30 120.3 . . ?
C31 C30 C29 119.5(8) . . ?
C31 C30 H30 120.3 . . ?
C63 C62 H62 119.4 . . ?
C63 C62 C61 121.2(8) . . ?
C61 C62 H62 119.4 . . ?
C68 C73 H73 119.6 . . ?
C72 C73 C68 120.9(9) . . ?
C72 C73 H73 119.6 . . ?
C69 C70 H70 119.0 . . ?
C71 C70 C69 121.9(9) . . ?
C71 C70 H70 119.0 . . ?
C14 C9 C8 122.6(7) . . ?
C10 C9 C14 119.8(7) . . ?
C10 C9 C8 117.5(7) . . ?
C84 C83 C82 122.8(8) . . ?
C88 C83 C82 119.1(7) . . ?
C88 C83 C84 118.1(8) . . ?
C74 C79 C80 118.6(7) . . ?
C78 C79 C80 124.1(8) . . ?
C78 C79 C74 117.4(8) . . ?
O15 C95 C94 116.9(7) . . ?
O15 C95 C96 123.0(7) . . ?
C96 C95 C94 120.0(7) . . ?
O1 C1 C2 110.1(7) . . ?
O1 C1 H1A 109.6 . . ?
O1 C1 H1B 109.6 . . ?
C2 C1 H1A 109.6 . . ?
C2 C1 H1B 109.6 . . ?
H1A C1 H1B 108.2 . . ?
C5 C4 H4 119.8 . . ?
C3 C4 C5 120.3(9) . . ?
C3 C4 H4 119.8 . . ?
C102 C101 H101 119.6 . . ?
C100 C101 C102 120.8(9) . . ?
C100 C101 H101 119.6 . . ?
C11 C12 H12 119.8 . . ?
C11 C12 C13 120.4(8) . . ?
C13 C12 H12 119.8 . . ?
O18 C105 H10A 109.5 . . ?
O18 C105 H10B 109.5 . . ?
O18 C105 H10C 109.5 . . ?
H10A C105 H10B 109.5 . . ?
H10A C105 H10C 109.5 . . ?
H10B C105 H10C 109.5 . . ?
C38 C43 H43 120.0 . . ?
C42 C43 C38 120.0(8) . . ?
C42 C43 H43 120.0 . . ?
C98 C99 H99 119.5 . . ?
C98 C99 C100 121.1(9) . . ?
C100 C99 H99 119.5 . . ?
C33 C32 H32 118.9 . . ?
C33 C32 C31 122.3(8) . . ?
C31 C32 H32 118.9 . . ?
C70 C71 H71 121.1 . . ?
C72 C71 C70 117.9(10) . . ?
C72 C71 H71 121.1 . . ?
C85 C86 H86 120.4 . . ?
C87 C86 C85 119.2(9) . . ?
C87 C86 H86 120.4 . . ?
C87 C88 H88 119.3 . . ?
C83 C88 C87 121.5(8) . . ?
C83 C88 H88 119.3 . . ?
O19 C106 H10D 109.5 . . ?
O19 C106 H10E 109.5 . . ?
O19 C106 H10F 109.5 . . ?
H10D C106 H10E 109.5 . . ?
H10D C106 H10F 109.5 . . ?
H10E C106 H10F 109.5 . . ?
C101 C100 C99 119.7(9) . . ?
C101 C100 H100 120.2 . . ?
C99 C100 H100 120.2 . . ?
N6 C22 C23 123.6(7) . . ?
N6 C22 H22 118.2 . . ?
C23 C22 H22 118.2 . . ?
C75 C76 H76 120.1 . . ?
C77 C76 C75 119.8(8) . . ?
C77 C76 H76 120.1 . . ?
C40 C41 H41 119.7 . . ?
C42 C41 C40 120.5(9) . . ?
C42 C41 H41 119.7 . . ?
C14 C13 C12 120.7(8) . . ?
C14 C13 H13 119.6 . . ?
C12 C13 H13 119.6 . . ?
C60 C61 H61 120.5 . . ?
C62 C61 C60 119.0(8) . . ?
C62 C61 H61 120.5 . . ?
C73 C72 C71 122.2(10) . . ?
C73 C72 H72 118.9 . . ?
C71 C72 H72 118.9 . . ?
C78 C77 H77 119.6 . . ?
C76 C77 C78 120.7(10) . . ?
C76 C77 H77 119.6 . . ?
C30 C31 C32 119.7(9) . . ?
C30 C31 H31 120.2 . . ?
C32 C31 H31 120.2 . . ?
C56 C55 H55 119.1 . . ?
C56 C55 C54 121.9(10) . . ?
C54 C55 H55 119.1 . . ?
C43 C42 H42 119.9 . . ?
C41 C42 C43 120.1(9) . . ?
C41 C42 H42 119.9 . . ?
O17 C104 H10G 109.5 . . ?
O17 C104 H10H 109.5 . . ?
O17 C104 H10I 109.5 . . ?
H10G C104 H10H 109.5 . . ?
H10G C104 H10I 109.5 . . ?
H10H C104 H10I 109.5 . . ?
C19 C18 H18 119.5 . . ?
C17 C18 C19 121.1(8) . . ?
C17 C18 H18 119.5 . . ?
C58 C57 H57 118.4 . . ?
C56 C57 C58 123.2(10) . . ?
C56 C57 H57 118.4 . . ?
C53 C54 C55 121.4(10) . . ?
C53 C54 H54 119.3 . . ?
C55 C54 H54 119.3 . . ?

loop_
_geom_bond_atom_site_label_1
_geom_bond_atom_site_label_2
_geom_bond_distance
_geom_bond_site_symmetry_2
_geom_bond_publ_flag
Tb2 O10 2.266(5) . ?
Tb2 O9 2.318(4) . ?
Tb2 O3 2.392(5) . ?
Tb2 O2 2.334(5) . ?
Tb2 O6 2.391(5) . ?
Tb2 O5 2.339(4) . ?
Tb2 N3 2.550(6) . ?
Tb2 N6 2.570(6) . ?
Tb3 O16 2.343(5) . ?
Tb3 O3 2.341(5) . ?
Tb3 O4 2.440(5) . ?
Tb3 O15 2.327(5) . ?
Tb3 O8 2.378(5) . ?
Tb3 O5 2.376(5) . ?
Tb3 N4 2.503(6) . ?
Tb3 O7 2.312(5) . ?
Tb1 O11 2.341(5) . ?
Tb1 O12 2.304(5) . ?
Tb1 O13 2.357(5) . ?
Tb1 O2 2.386(5) . ?
Tb1 O6 2.362(5) . ?
Tb1 O14 2.305(5) . ?
Tb1 O1 2.467(6) . ?
Tb1 N1 2.529(7) . ?
O11 C65 1.281(9) . ?
O16 C97 1.275(9) . ?
O10 C52 1.264(9) . ?
O9 C50 1.276(8) . ?
O3 C14 1.341(9) . ?
O12 C67 1.285(9) . ?
O13 C80 1.254(9) . ?
O2 C7 1.315(8) . ?
O4 C15 1.420(10) . ?
O6 C28 1.338(9) . ?
O15 C95 1.248(9) . ?
O8 C37 1.256(9) . ?
O5 C21 1.297(8) . ?
N4 C16 1.338(9) . ?
N4 C20 1.363(10) . ?
O7 C35 1.275(9) . ?
O14 C82 1.266(9) . ?
O1 C1 1.431(11) . ?
O18 H18A 0.8400 . ?
O18 C105 1.428(11) . ?
N3 N2 1.401(8) . ?
N3 C8 1.297(10) . ?
N6 N5 1.409(8) . ?
N6 C22 1.283(10) . ?
N2 H2 0.8800 . ?
N2 C7 1.288(10) . ?
N1 C2 1.354(10) . ?
N1 C6 1.350(10) . ?
O19 H19A 0.8400 . ?
O19 C106 1.393(13) . ?
O17 H17A 0.8400 . ?
O17 C104 1.432(12) . ?
C91 H91 0.9500 . ?
C91 C92 1.364(15) . ?
C91 C90 1.390(14) . ?
N5 H5 0.8800 . ?
N5 C21 1.304(10) . ?
C29 H29 0.9500 . ?
C29 C34 1.394(12) . ?
C29 C30 1.391(12) . ?
C16 C17 1.407(12) . ?
C16 C15 1.499(13) . ?
C19 H19 0.9500 . ?
C19 C20 1.370(10) . ?
C19 C18 1.397(12) . ?
C44 H44 0.9500 . ?
C44 C49 1.378(12) . ?
C44 C45 1.395(11) . ?
C24 H24 0.9500 . ?
C24 C23 1.399(11) . ?
C24 C25 1.375(12) . ?
C82 C81 1.405(11) . ?
C82 C83 1.486(12) . ?
C97 C96 1.407(11) . ?
C97 C98 1.497(10) . ?
C63 H63 0.9500 . ?
C63 C64 1.384(11) . ?
C63 C62 1.375(12) . ?
C21 C20 1.488(10) . ?
C50 C51 1.384(10) . ?
C50 C49 1.510(9) . ?
C2 C3 1.379(12) . ?
C2 C1 1.509(13) . ?
C7 C6 1.497(10) . ?
C66 H66 0.9500 . ?
C66 C65 1.386(11) . ?
C66 C67 1.415(11) . ?
C58 H58 0.9500 . ?
C58 C53 1.394(12) . ?
C58 C57 1.437(13) . ?
C65 C64 1.514(11) . ?
C6 C5 1.379(11) . ?
C84 H84 0.9500 . ?
C84 C85 1.377(13) . ?
C84 C83 1.408(11) . ?
C14 C9 1.416(10) . ?
C14 C13 1.389(11) . ?
C103 H103 0.9500 . ?
C103 C98 1.397(12) . ?
C103 C102 1.398(13) . ?
C39 H39 0.9500 . ?
C39 C40 1.370(13) . ?
C39 C38 1.390(11) . ?
C46 H46 0.9500 . ?
C46 C47 1.376(14) . ?
C46 C45 1.391(14) . ?
C64 C59 1.386(12) . ?
C69 H69 0.9500 . ?
C69 C68 1.388(11) . ?
C69 C70 1.386(13) . ?
C94 C93 1.387(11) . ?
C94 C89 1.374(11) . ?
C94 C95 1.503(10) . ?
C80 C81 1.420(12) . ?
C80 C79 1.500(11) . ?
C40 H40 0.9500 . ?
C40 C41 1.382(14) . ?
C23 C28 1.400(10) . ?
C23 C22 1.460(10) . ?
C52 C51 1.415(11) . ?
C52 C53 1.500(10) . ?
C67 C68 1.504(12) . ?
C11 H11 0.9500 . ?
C11 C10 1.383(12) . ?
C11 C12 1.398(12) . ?
C85 H85 0.9500 . ?
C85 C86 1.381(14) . ?
C96 H96 0.9500 . ?
C96 C95 1.415(11) . ?
C48 H48 0.9500 . ?
C48 C49 1.392(12) . ?
C48 C47 1.389(11) . ?
C59 H59 0.9500 . ?
C59 C60 1.383(12) . ?
C28 C27 1.386(11) . ?
C27 H27 0.9500 . ?
C27 C26 1.384(12) . ?
C92 H92 0.9500 . ?
C92 C93 1.396(12) . ?
C93 H93 0.9500 . ?
C5 H5A 0.9500 . ?
C5 C4 1.399(12) . ?
C51 H51 0.9500 . ?
C68 C73 1.433(12) . ?
C74 H74 0.9500 . ?
C74 C75 1.392(11) . ?
C74 C79 1.391(12) . ?
C78 H78 0.9500 . ?
C78 C79 1.378(11) . ?
C78 C77 1.394(14) . ?
C60 H60 0.9500 . ?
C60 C61 1.384(12) . ?
C34 C33 1.439(11) . ?
C34 C35 1.490(11) . ?
C36 H36 0.9500 . ?
C36 C37 1.413(11) . ?
C36 C35 1.406(12) . ?
C53 C54 1.374(13) . ?
C56 H56 0.9500 . ?
C56 C55 1.339(14) . ?
C56 C57 1.328(14) . ?
C81 H81 0.9500 . ?
C8 H8 0.9500 . ?
C8 C9 1.445(10) . ?
C26 H26 0.9500 . ?
C26 C25 1.402(12) . ?
C38 C37 1.496(11) . ?
C38 C43 1.422(13) . ?
C3 H3 0.9500 . ?
C3 C4 1.372(14) . ?
C10 H10 0.9500 . ?
C10 C9 1.403(10) . ?
C98 C99 1.392(11) . ?
C87 H87 0.9500 . ?
C87 C86 1.378(13) . ?
C87 C88 1.398(12) . ?
C90 H90 0.9500 . ?
C90 C89 1.398(12) . ?
C33 H33 0.9500 . ?
C33 C32 1.364(12) . ?
C25 H25 0.9500 . ?
C47 H47 0.9500 . ?
C45 H45 0.9500 . ?
C102 H102 0.9500 . ?
C102 C101 1.397(14) . ?
C89 H89 0.9500 . ?
C17 H17 0.9500 . ?
C17 C18 1.355(13) . ?
C75 H75 0.9500 . ?
C75 C76 1.403(13) . ?
C15 H15A 0.9900 . ?
C15 H15B 0.9900 . ?
C30 H30 0.9500 . ?
C30 C31 1.389(13) . ?
C62 H62 0.9500 . ?
C62 C61 1.378(13) . ?
C73 H73 0.9500 . ?
C73 C72 1.343(13) . ?
C70 H70 0.9500 . ?
C70 C71 1.385(14) . ?
C83 C88 1.388(12) . ?
C1 H1A 0.9900 . ?
C1 H1B 0.9900 . ?
C4 H4 0.9500 . ?
C101 H101 0.9500 . ?
C101 C100 1.383(15) . ?
C12 H12 0.9500 . ?
C12 C13 1.406(11) . ?
C105 H10A 0.9800 . ?
C105 H10B 0.9800 . ?
C105 H10C 0.9800 . ?
C43 H43 0.9500 . ?
C43 C42 1.389(12) . ?
C99 H99 0.9500 . ?
C99 C100 1.396(12) . ?
C32 H32 0.9500 . ?
C32 C31 1.399(13) . ?
C71 H71 0.9500 . ?
C71 C72 1.367(14) . ?
C86 H86 0.9500 . ?
C88 H88 0.9500 . ?
C106 H10D 0.9800 . ?
C106 H10E 0.9800 . ?
C106 H10F 0.9800 . ?
C100 H100 0.9500 . ?
C22 H22 0.9500 . ?
C76 H76 0.9500 . ?
C76 C77 1.343(16) . ?
C41 H41 0.9500 . ?
C41 C42 1.378(13) . ?
C13 H13 0.9500 . ?
C61 H61 0.9500 . ?
C72 H72 0.9500 . ?
C77 H77 0.9500 . ?
C31 H31 0.9500 . ?
C55 H55 0.9500 . ?
C55 C54 1.383(14) . ?
C42 H42 0.9500 . ?
C104 H10G 0.9800 . ?
C104 H10H 0.9800 . ?
C104 H10I 0.9800 . ?
C18 H18 0.9500 . ?
C57 H57 0.9500 . ?
C54 H54 0.9500 . ?

loop_
_geom_torsion_atom_site_label_1
_geom_torsion_atom_site_label_2
_geom_torsion_atom_site_label_3
_geom_torsion_atom_site_label_4
_geom_torsion
_geom_torsion_site_symmetry_1
_geom_torsion_site_symmetry_2
_geom_torsion_site_symmetry_3
_geom_torsion_site_symmetry_4
_geom_torsion_publ_flag
Tb2 O10 C52 C51 -3.2(13) . . . . ?
Tb2 O10 C52 C53 172.2(5) . . . . ?
Tb2 O9 C50 C51 22.4(12) . . . . ?
Tb2 O9 C50 C49 -161.8(5) . . . . ?
Tb2 O3 C14 C9 -62.1(8) . . . . ?
Tb2 O3 C14 C13 120.5(7) . . . . ?
Tb2 O2 C7 N2 -2.6(9) . . . . ?
Tb2 O2 C7 C6 179.1(4) . . . . ?
Tb2 O6 C28 C23 -58.1(9) . . . . ?
Tb2 O6 C28 C27 122.1(7) . . . . ?
Tb2 O5 C21 N5 -10.1(10) . . . . ?
Tb2 O5 C21 C20 170.4(4) . . . . ?
Tb2 N3 N2 C7 2.1(7) . . . . ?
Tb2 N3 C8 C9 10.9(10) . . . . ?
Tb2 N6 N5 C21 3.7(7) . . . . ?
Tb2 N6 C22 C23 15.6(11) . . . . ?
Tb3 O16 C97 C96 -11.6(11) . . . . ?
Tb3 O16 C97 C98 169.9(5) . . . . ?
Tb3 O3 C14 C9 84.5(8) . . . . ?
Tb3 O3 C14 C13 -92.9(8) . . . . ?
Tb3 O4 C15 C16 -16.5(10) . . . . ?
Tb3 O15 C95 C94 177.6(5) . . . . ?
Tb3 O15 C95 C96 -0.7(12) . . . . ?
Tb3 O8 C37 C36 -16.8(12) . . . . ?
Tb3 O8 C37 C38 167.4(5) . . . . ?
Tb3 O5 C21 N5 146.7(6) . . . . ?
Tb3 O5 C21 C20 -32.8(8) . . . . ?
Tb3 N4 C16 C17 -173.1(6) . . . . ?
Tb3 N4 C16 C15 6.5(9) . . . . ?
Tb3 N4 C20 C19 173.3(6) . . . . ?
Tb3 N4 C20 C21 -2.4(8) . . . . ?
Tb3 O7 C35 C34 -164.9(5) . . . . ?
Tb3 O7 C35 C36 15.6(12) . . . . ?
Tb1 O11 C65 C66 -14.9(12) . . . . ?
Tb1 O11 C65 C64 164.3(5) . . . . ?
Tb1 O12 C67 C66 23.0(12) . . . . ?
Tb1 O12 C67 C68 -154.7(6) . . . . ?
Tb1 O13 C80 C81 2.3(13) . . . . ?
Tb1 O13 C80 C79 -178.8(5) . . . . ?
Tb1 O2 C7 N2 147.1(6) . . . . ?
Tb1 O2 C7 C6 -31.3(7) . . . . ?
Tb1 O6 C28 C23 91.8(8) . . . . ?
Tb1 O6 C28 C27 -88.0(8) . . . . ?
Tb1 O14 C82 C81 2.7(13) . . . . ?
Tb1 O14 C82 C83 -180.0(5) . . . . ?
Tb1 O1 C1 C2 -30.2(9) . . . . ?
Tb1 N1 C2 C3 170.8(6) . . . . ?
Tb1 N1 C2 C1 -10.5(9) . . . . ?
Tb1 N1 C6 C7 9.8(7) . . . . ?
Tb1 N1 C6 C5 -171.1(5) . . . . ?
O11 C65 C64 C63 144.6(8) . . . . ?
O11 C65 C64 C59 -34.8(10) . . . . ?
O16 C97 C96 C95 -1.6(12) . . . . ?
O16 C97 C98 C103 22.7(10) . . . . ?
O16 C97 C98 C99 -160.7(7) . . . . ?
O10 C52 C51 C50 -12.0(13) . . . . ?
O10 C52 C53 C58 5.8(12) . . . . ?
O10 C52 C53 C54 -175.8(11) . . . . ?
O9 C50 C51 C52 1.8(14) . . . . ?
O9 C50 C49 C44 -43.2(11) . . . . ?
O9 C50 C49 C48 135.9(8) . . . . ?
O3 C14 C9 C8 4.9(11) . . . . ?
O3 C14 C9 C10 -174.7(7) . . . . ?
O3 C14 C13 C12 176.2(8) . . . . ?
O12 C67 C68 C69 -164.1(8) . . . . ?
O12 C67 C68 C73 19.9(11) . . . . ?
O13 C80 C81 C82 -3.8(13) . . . . ?
O13 C80 C79 C74 -6.7(11) . . . . ?
O13 C80 C79 C78 173.4(9) . . . . ?
O2 C7 C6 N1 12.7(8) . . . . ?
O2 C7 C6 C5 -166.5(6) . . . . ?
O6 C28 C27 C26 178.2(8) . . . . ?
O5 C21 C20 N4 22.0(9) . . . . ?
O5 C21 C20 C19 -153.6(7) . . . . ?
N4 C16 C17 C18 1.1(12) . . . . ?
N4 C16 C15 O4 5.7(10) . . . . ?
O14 C82 C81 C80 1.5(13) . . . . ?
O14 C82 C83 C84 155.4(8) . . . . ?
O14 C82 C83 C88 -24.9(11) . . . . ?
N3 N2 C7 O2 0.1(9) . . . . ?
N3 N2 C7 C6 178.4(5) . . . . ?
N3 C8 C9 C14 20.7(12) . . . . ?
N3 C8 C9 C10 -159.8(7) . . . . ?
N6 N5 C21 O5 3.4(10) . . . . ?
N6 N5 C21 C20 -177.2(6) . . . . ?
N2 N3 C8 C9 178.3(6) . . . . ?
N2 C7 C6 N1 -165.8(6) . . . . ?
N2 C7 C6 C5 15.1(10) . . . . ?
N1 C2 C3 C4 -0.4(12) . . . . ?
N1 C2 C1 O1 24.7(9) . . . . ?
N1 C6 C5 C4 -0.1(11) . . . . ?
C91 C92 C93 C94 1.8(14) . . . . ?
C91 C90 C89 C94 2.2(13) . . . . ?
N5 N6 C22 C23 -178.0(7) . . . . ?
N5 C21 C20 N4 -157.5(7) . . . . ?
N5 C21 C20 C19 26.9(11) . . . . ?
C29 C34 C33 C32 -1.8(12) . . . . ?
C29 C34 C35 O7 24.1(11) . . . . ?
C29 C34 C35 C36 -156.4(8) . . . . ?
C29 C30 C31 C32 -3.4(14) . . . . ?
C16 N4 C20 C19 0.0(11) . . . . ?
C16 N4 C20 C21 -175.6(6) . . . . ?
C16 C17 C18 C19 -1.8(13) . . . . ?
C24 C23 C28 O6 -179.1(7) . . . . ?
C24 C23 C28 C27 0.8(12) . . . . ?
C24 C23 C22 N6 -160.1(8) . . . . ?
C82 C83 C88 C87 -177.6(8) . . . . ?
C97 C96 C95 O15 7.4(12) . . . . ?
C97 C96 C95 C94 -170.8(7) . . . . ?
C97 C98 C99 C100 -176.7(8) . . . . ?
C63 C64 C59 C60 0.2(12) . . . . ?
C63 C62 C61 C60 -1.9(14) . . . . ?
C2 N1 C6 C7 -179.1(6) . . . . ?
C2 N1 C6 C5 0.1(10) . . . . ?
C2 C3 C4 C5 0.4(13) . . . . ?
C7 C6 C5 C4 179.0(7) . . . . ?
C66 C65 C64 C63 -36.2(12) . . . . ?
C66 C65 C64 C59 144.4(8) . . . . ?
C66 C67 C68 C69 18.1(12) . . . . ?
C66 C67 C68 C73 -157.9(8) . . . . ?
C58 C53 C54 C55 0(2) . . . . ?
C65 C66 C67 O12 -1.6(12) . . . . ?
C65 C66 C67 C68 176.1(7) . . . . ?
C65 C64 C59 C60 179.6(7) . . . . ?
C6 N1 C2 C3 0.2(11) . . . . ?
C6 N1 C2 C1 178.9(6) . . . . ?
C6 C5 C4 C3 -0.2(12) . . . . ?
C84 C85 C86 C87 2.0(15) . . . . ?
C84 C83 C88 C87 2.1(13) . . . . ?
C103 C98 C99 C100 -0.1(13) . . . . ?
C103 C102 C101 C100 -0.3(14) . . . . ?
C39 C40 C41 C42 -0.6(16) . . . . ?
C39 C38 C37 O8 157.0(8) . . . . ?
C39 C38 C37 C36 -19.1(12) . . . . ?
C39 C38 C43 C42 -0.7(13) . . . . ?
C64 C63 C62 C61 -0.7(14) . . . . ?
C64 C59 C60 C61 -2.9(13) . . . . ?
C69 C68 C73 C72 4.5(15) . . . . ?
C69 C70 C71 C72 -2.7(16) . . . . ?
C40 C39 C38 C37 177.7(9) . . . . ?
C40 C39 C38 C43 -1.1(15) . . . . ?
C40 C41 C42 C43 -1.2(16) . . . . ?
C23 C24 C25 C26 0.3(14) . . . . ?
C23 C28 C27 C26 -1.6(13) . . . . ?
C52 C53 C54 C55 -178.1(13) . . . . ?
C67 C66 C65 O11 -1.9(13) . . . . ?
C67 C66 C65 C64 179.0(7) . . . . ?
C67 C68 C73 C72 -179.2(9) . . . . ?
C11 C10 C9 C14 -1.4(12) . . . . ?
C11 C10 C9 C8 179.0(8) . . . . ?
C11 C12 C13 C14 -1.9(14) . . . . ?
C85 C84 C83 C82 178.7(8) . . . . ?
C85 C84 C83 C88 -1.0(13) . . . . ?
C96 C97 C98 C103 -155.9(7) . . . . ?
C96 C97 C98 C99 20.7(11) . . . . ?
C59 C60 C61 C62 3.7(13) . . . . ?
C28 C23 C22 N6 20.7(12) . . . . ?
C28 C27 C26 C25 1.8(14) . . . . ?
C27 C26 C25 C24 -1.0(13) . . . . ?
C92 C91 C90 C89 -1.3(14) . . . . ?
C93 C94 C89 C90 -1.0(11) . . . . ?
C93 C94 C95 O15 -163.7(7) . . . . ?
C93 C94 C95 C96 14.7(11) . . . . ?
C51 C50 C49 C44 132.9(9) . . . . ?
C51 C50 C49 C48 -48.0(12) . . . . ?
C51 C52 C53 C58 -178.7(9) . . . . ?
C51 C52 C53 C54 -0.2(15) . . . . ?
C68 C69 C70 C71 2.3(15) . . . . ?
C68 C73 C72 C71 -5.1(17) . . . . ?
C74 C75 C76 C77 -0.6(16) . . . . ?
C34 C29 C30 C31 2.7(13) . . . . ?
C34 C33 C32 C31 1.1(14) . . . . ?
C53 C58 C57 C56 -2(2) . . . . ?
C53 C52 C51 C50 172.8(8) . . . . ?
C20 N4 C16 C17 -0.2(11) . . . . ?
C20 N4 C16 C15 179.4(7) . . . . ?
C20 C19 C18 C17 1.5(12) . . . . ?
C49 C44 C45 C46 -1.3(15) . . . . ?
C49 C50 C51 C52 -173.9(8) . . . . ?
C49 C48 C47 C46 -3.3(16) . . . . ?
C56 C55 C54 C53 -3(3) . . . . ?
C81 C82 C83 C84 -27.1(12) . . . . ?
C81 C82 C83 C88 152.5(8) . . . . ?
C81 C80 C79 C74 172.2(8) . . . . ?
C81 C80 C79 C78 -7.7(13) . . . . ?
C8 N3 N2 C7 -166.3(6) . . . . ?
C38 C39 C40 C41 1.8(17) . . . . ?
C38 C43 C42 C41 1.8(15) . . . . ?
C3 C2 C1 O1 -156.7(8) . . . . ?
C10 C11 C12 C13 3.3(14) . . . . ?
C98 C97 C96 C95 176.9(7) . . . . ?
C98 C103 C102 C101 2.8(13) . . . . ?
C98 C99 C100 C101 2.5(14) . . . . ?
C90 C91 C92 C93 -0.6(15) . . . . ?
C33 C34 C35 O7 -155.8(7) . . . . ?
C33 C34 C35 C36 23.7(12) . . . . ?
C33 C32 C31 C30 1.5(15) . . . . ?
C37 C36 C35 O7 2.4(13) . . . . ?
C37 C36 C35 C34 -177.1(7) . . . . ?
C37 C38 C43 C42 -179.6(8) . . . . ?
C25 C24 C23 C28 -0.1(13) . . . . ?
C25 C24 C23 C22 -179.3(8) . . . . ?
C35 C34 C33 C32 178.1(8) . . . . ?
C35 C36 C37 O8 -1.3(12) . . . . ?
C35 C36 C37 C38 174.5(8) . . . . ?
C47 C46 C45 C44 -0.6(16) . . . . ?
C47 C48 C49 C44 1.4(14) . . . . ?
C47 C48 C49 C50 -177.7(8) . . . . ?
C45 C44 C49 C50 179.9(8) . . . . ?
C45 C44 C49 C48 0.8(14) . . . . ?
C45 C46 C47 C48 2.9(17) . . . . ?
C102 C103 C98 C97 174.2(8) . . . . ?
C102 C103 C98 C99 -2.6(12) . . . . ?
C102 C101 C100 C99 -2.3(15) . . . . ?
C89 C94 C93 C92 -1.0(12) . . . . ?
C89 C94 C95 O15 10.7(10) . . . . ?
C89 C94 C95 C96 -170.9(7) . . . . ?
C17 C16 C15 O4 -174.7(7) . . . . ?
C75 C74 C79 C80 -178.7(8) . . . . ?
C75 C74 C79 C78 1.1(14) . . . . ?
C75 C76 C77 C78 1.2(19) . . . . ?
C15 C16 C17 C18 -178.5(8) . . . . ?
C30 C29 C34 C33 -0.1(13) . . . . ?
C30 C29 C34 C35 -180.0(8) . . . . ?
C62 C63 C64 C65 -177.8(8) . . . . ?
C62 C63 C64 C59 1.6(13) . . . . ?
C70 C69 C68 C67 -179.2(8) . . . . ?
C70 C69 C68 C73 -3.1(13) . . . . ?
C70 C71 C72 C73 4.1(16) . . . . ?
C9 C14 C13 C12 -1.2(13) . . . . ?
C83 C82 C81 C80 -175.8(8) . . . . ?
C83 C84 C85 C86 -1.0(14) . . . . ?
C79 C80 C81 C82 177.4(8) . . . . ?
C79 C74 C75 C76 -0.6(14) . . . . ?
C79 C78 C77 C76 -1(2) . . . . ?
C95 C94 C93 C92 173.3(7) . . . . ?
C95 C94 C89 C90 -175.7(7) . . . . ?
C1 C2 C3 C4 -179.0(8) . . . . ?
C12 C11 C10 C9 -1.6(14) . . . . ?
C43 C38 C37 O8 -24.2(11) . . . . ?
C43 C38 C37 C36 159.7(8) . . . . ?
C86 C87 C88 C83 -1.2(13) . . . . ?
C88 C87 C86 C85 -0.8(14) . . . . ?
C22 N6 N5 C21 -163.9(7) . . . . ?
C22 C23 C28 O6 0.1(12) . . . . ?
C22 C23 C28 C27 179.9(8) . . . . ?
C13 C14 C9 C8 -177.7(7) . . . . ?
C13 C14 C9 C10 2.8(12) . . . . ?
C77 C78 C79 C80 179.3(10) . . . . ?
C77 C78 C79 C74 -0.5(17) . . . . ?
C55 C56 C57 C58 -1(2) . . . . ?
C18 C19 C20 N4 -0.7(12) . . . . ?
C18 C19 C20 C21 174.5(7) . . . . ?
C57 C58 C53 C52 -179.5(10) . . . . ?
C57 C58 C53 C54 1.9(17) . . . . ?
C57 C56 C55 C54 4(2) . . . . ?
